data_2013059
loop_
_publ_author_name
'Yang, Jin'
'Ma, Jian-Fang'
'Liu, Ying-Chun'
'Zheng, Guo-Li'
'Li, Li'
'Liu, Jing-Fu'
'Hu, Ning-Hai'
'Jia, Heng-Qing'

_publ_section_title
;
 Ammonium 4-nitrophenylarsonate
;
_journal_issue 12
_journal_name_full 'Acta Crystallographica Section C'
_journal_page_first m613
_journal_page_last m614
_journal_paper_doi 10.1107/S0108270102020462
_journal_volume 58
_journal_year 2002
_chemical_formula_iupac '(N H4) [As O2 (O H) (C6 H4 N O2)]'
_chemical_formula_moiety 'H4 N + , C6 H5 As N O5 -'
_chemical_formula_sum 'C6 H9 As N2 O5'
_chemical_formula_weight 264.07
_chemical_name_systematic
;
Ammonium 4-nitrophenylarsonate
;
_space_group_IT_number 14
_symmetry_cell_setting monoclinic
_symmetry_space_group_name_Hall '-P 2yn'
_symmetry_space_group_name_H-M 'P 1 21/n 1'
_atom_sites_solution_hydrogens geom
_atom_sites_solution_primary direct
_atom_sites_solution_secondary difmap
_audit_creation_method SHELXL97
_cell_angle_alpha 90
_cell_angle_beta 107.975(18)
_cell_angle_gamma 90
_cell_formula_units_Z 4
_cell_length_a 11.670(3)
_cell_length_b 6.5073(16)
_cell_length_c 12.693(3)
_cell_measurement_reflns_used 24
_cell_measurement_temperature 293(2)
_cell_measurement_theta_max 8.87
_cell_measurement_theta_min 4.72
_cell_volume 916.9(4)
_computing_cell_refinement XSCANS
_computing_data_collection 'XSCANS (Siemens, 1996)'
_computing_data_reduction XSCANS
_computing_molecular_graphics 'SHELXTL-Plus (Sheldrick, 1990)'
_computing_structure_refinement 'SHELXL97 (Sheldrick, 1997)'
_computing_structure_solution 'SHELXS97 (Sheldrick, 1997)'
_diffrn_ambient_temperature 293(2)
_diffrn_measured_fraction_theta_full 0.998
_diffrn_measured_fraction_theta_max 0.998
_diffrn_measurement_device_type 'Siemens P4'
_diffrn_measurement_method \w
_diffrn_radiation_monochromator graphite
_diffrn_radiation_source 'fine-focus sealed tube'
_diffrn_radiation_type MoK\a
_diffrn_radiation_wavelength 0.71073
_diffrn_reflns_av_R_equivalents 0.036
_diffrn_reflns_av_sigmaI/netI 0.050
_diffrn_reflns_limit_h_max 13
_diffrn_reflns_limit_h_min -1
_diffrn_reflns_limit_k_max 7
_diffrn_reflns_limit_k_min -1
_diffrn_reflns_limit_l_max 14
_diffrn_reflns_limit_l_min -15
_diffrn_reflns_number 2283
_diffrn_reflns_theta_full 24.98
_diffrn_reflns_theta_max 24.98
_diffrn_reflns_theta_min 2.07
_diffrn_standards_decay_% none
_diffrn_standards_interval_count 97
_diffrn_standards_number 3
_exptl_absorpt_coefficient_mu 3.707
_exptl_absorpt_correction_T_max 0.426
_exptl_absorpt_correction_T_min 0.223
_exptl_absorpt_correction_type '\y scan'
_exptl_absorpt_process_details '(North et al., 1968)'
_exptl_crystal_colour 'pale yellow'
_exptl_crystal_density_diffrn 1.913
_exptl_crystal_density_meas ?
_exptl_crystal_density_method 'not measured'
_exptl_crystal_description prism
_exptl_crystal_F_000 528
_exptl_crystal_size_max 0.52
_exptl_crystal_size_mid 0.36
_exptl_crystal_size_min 0.23
_refine_diff_density_max 0.49
_refine_diff_density_min -0.57
_refine_ls_extinction_coef 0.0271(17)
_refine_ls_extinction_expression Fc^*^=kFc[1+0.001xFc^2^\l^3^/sin(2\q)]^-1/4^
_refine_ls_extinction_method 'SHELXL97 (Sheldrick, 1997)'
_refine_ls_goodness_of_fit_ref 0.979
_refine_ls_hydrogen_treatment mixed
_refine_ls_matrix_type full
_refine_ls_number_parameters 144
_refine_ls_number_reflns 1602
_refine_ls_number_restraints 2
_refine_ls_restrained_S_all 0.979
_refine_ls_R_factor_all 0.039
_refine_ls_R_factor_gt 0.030
_refine_ls_shift/su_max <0.001
_refine_ls_shift/su_mean 0.000
_refine_ls_structure_factor_coef Fsqd
_refine_ls_weighting_details 'calc w = 1/[\s^2^(Fo^2^)+(0.0412P)^2^] where P=(Fo^2^+2Fc^2^)/3'
_refine_ls_weighting_scheme calc
_refine_ls_wR_factor_gt 0.075
_refine_ls_wR_factor_ref 0.077
_reflns_number_gt 1285
_reflns_number_total 1602
_reflns_threshold_expression I>2\s(I)
_cod_data_source_file de1196.cif
_cod_data_source_block I
_cod_depositor_comments
;
The following automatic conversions were performed:
'_symmetry_cell_setting' value 'Monoclinic' changed to 'monoclinic'
according to '/home/saulius/struct/CIF-dictionaries/cif_core.dic'
dictionary named 'cif_core.dic' version 2.4.1 from 2010-06-29.

Automatic conversion script
Id: cif_fix_enum 1527 2010-12-29 10:47:43Z saulius 

The following automatic conversions were performed:

'_symmetry_cell_setting' value 'Monoclinic' changed to 'monoclinic'
according to /home/saulius/struct/CIF-dictionaries/cif_core.dic
dictionary named 'cif_core.dic' version 2.4.1 from 2010-06-29.

Automatic conversion script
Id: cif_fix_values 1715 2011-07-08 13:25:40Z adriana 

The following automatic conversions were performed:

'_exptl_crystal_density_meas' value 'not measured' was changed to '?'
- the value is perceived as not measured.

Automatic conversion script
Id: cif_fix_values 3008 2015-01-20 13:52:24Z robertas 
;
_cod_original_sg_symbol_H-M 'P 21/n'
_cod_database_code 2013059
_cod_database_fobs_code 2013059

loop_
_symmetry_equiv_pos_as_xyz
'x, y, z'
'-x+1/2, y+1/2, -z+1/2'
'-x, -y, -z'
'x-1/2, -y-1/2, z-1/2'

loop_
_atom_site_label
_atom_site_fract_x
_atom_site_fract_y
_atom_site_fract_z
_atom_site_U_iso_or_equiv
_atom_site_adp_type
_atom_site_calc_flag
_atom_site_refinement_flags
_atom_site_occupancy
_atom_site_disorder_assembly
_atom_site_disorder_group
_atom_site_type_symbol
As 0.32227(3) 0.07896(6) 0.49177(3) 0.02143(18) Uani d . 1 . . As
O1 -0.0982(3) 0.5224(5) 0.6879(3) 0.0445(8) Uani d . 1 . . O
O2 0.0302(3) 0.7704(5) 0.7164(2) 0.0420(7) Uani d . 1 . . O
O3 0.4218(2) 0.2402(4) 0.4657(2) 0.0323(6) Uani d . 1 . . O
O4 0.2365(2) -0.0536(4) 0.3853(2) 0.0331(7) Uani d . 1 . . O
O5 0.3985(2) -0.0896(4) 0.5953(2) 0.0317(6) Uani d . 1 . . O
H5 0.4409 -0.1659 0.5718 0.048 Uiso calc R 1 . . H
N1 -0.0025(3) 0.5946(5) 0.6866(2) 0.0298(7) Uani d . 1 . . N
N2 0.3531(3) 0.5938(6) 0.3338(3) 0.0291(7) Uani d D 1 . . N
C1 0.2247(3) 0.2361(6) 0.5608(3) 0.0215(7) Uani d . 1 . . C
C2 0.1221(3) 0.1489(6) 0.5766(3) 0.0285(9) Uani d . 1 . . C
H2 0.1036 0.0120 0.5579 0.034 Uiso calc R 1 . . H
C3 0.0481(3) 0.2631(6) 0.6194(3) 0.0289(9) Uani d . 1 . . C
H3 -0.0204 0.2058 0.6304 0.035 Uiso calc R 1 . . H
C4 0.0787(3) 0.4661(6) 0.6457(3) 0.0243(8) Uani d . 1 . . C
C5 0.1815(3) 0.5542(6) 0.6344(3) 0.0268(8) Uani d . 1 . . C
H5A 0.2010 0.6896 0.6559 0.032 Uiso calc R 1 . . H
C6 0.2549(3) 0.4394(6) 0.5908(3) 0.0251(8) Uani d . 1 . . C
H6 0.3241 0.4970 0.5815 0.030 Uiso calc R 1 . . H
H12 0.316(4) 0.552(8) 0.268(2) 0.073(19) Uiso d D 1 . . H
H13 0.307(4) 0.697(7) 0.354(3) 0.031(11) Uiso d . 1 . . H
H11 0.374(4) 0.480(7) 0.379(3) 0.034(12) Uiso d . 1 . . H
H14 0.425(2) 0.640(7) 0.347(4) 0.058(16) Uiso d D 1 . . H

loop_
_atom_site_aniso_label
_atom_site_aniso_U_11
_atom_site_aniso_U_22
_atom_site_aniso_U_33
_atom_site_aniso_U_12
_atom_site_aniso_U_13
_atom_site_aniso_U_23
As 0.0243(2) 0.0171(2) 0.0265(2) 0.00235(18) 0.01314(15) 0.00002(18)
O1 0.0293(15) 0.049(2) 0.063(2) -0.0015(15) 0.0256(15) -0.0152(16)
O2 0.0451(16) 0.0299(17) 0.0595(17) 0.0037(15) 0.0284(15) -0.0122(15)
O3 0.0312(14) 0.0222(14) 0.0514(15) 0.0048(13) 0.0244(12) 0.0058(13)
O4 0.0372(15) 0.0325(17) 0.0294(13) 0.0024(14) 0.0100(12) -0.0087(12)
O5 0.0364(14) 0.0306(15) 0.0320(13) 0.0110(14) 0.0160(12) 0.0070(13)
N1 0.0286(17) 0.0347(19) 0.0274(15) 0.0070(17) 0.0105(13) -0.0042(16)
N2 0.0296(18) 0.0246(19) 0.0354(19) -0.0003(18) 0.0134(16) 0.0023(18)
C1 0.0217(17) 0.0209(19) 0.0233(16) 0.0033(17) 0.0090(14) 0.0013(16)
C2 0.030(2) 0.0177(18) 0.039(2) -0.0035(17) 0.0130(17) -0.0023(17)
C3 0.0280(19) 0.030(2) 0.0328(18) -0.0052(19) 0.0161(16) -0.0019(19)
C4 0.0250(19) 0.026(2) 0.0232(17) 0.0055(17) 0.0095(15) -0.0002(15)
C5 0.0299(19) 0.019(2) 0.0317(19) -0.0016(18) 0.0102(16) -0.0028(17)
C6 0.0231(18) 0.021(2) 0.0330(19) -0.0019(18) 0.0116(16) -0.0033(17)

loop_
_atom_type_symbol
_atom_type_description
_atom_type_scat_dispersion_real
_atom_type_scat_dispersion_imag
_atom_type_scat_source
C C 0.0033 0.0016 'International Tables Vol C Tables 4.2.6.8 and 6.1.1.4'
H H 0.0000 0.0000 'International Tables Vol C Tables 4.2.6.8 and 6.1.1.4'
N N 0.0061 0.0033 'International Tables Vol C Tables 4.2.6.8 and 6.1.1.4'
O O 0.0106 0.0060 'International Tables Vol C Tables 4.2.6.8 and 6.1.1.4'
As As 0.0499 2.0058 'International Tables Vol C Tables 4.2.6.8 and 6.1.1.4'

loop_
_geom_angle_atom_site_label_1
_geom_angle_atom_site_label_2
_geom_angle_atom_site_label_3
_geom_angle
_geom_angle_publ_flag
O4 As O3 116.59(13) yes
O4 As O5 109.22(14) yes
O3 As O5 108.79(13) yes
O4 As C1 110.75(14) yes
O3 As C1 107.48(15) yes
O5 As C1 103.16(13) yes
As O5 H5 109.5 no
O1 N1 O2 123.6(3) yes
O1 N1 C4 118.6(3) yes
O2 N1 C4 117.8(3) yes
H12 N2 H13 110(4) no
H12 N2 H11 108(4) no
H13 N2 H11 118(4) no
H12 N2 H14 118(5) no
H13 N2 H14 108(4) no
H11 N2 H14 96(4) no
C6 C1 C2 120.2(3) yes
C6 C1 As 119.6(3) yes
C2 C1 As 120.2(3) yes
C3 C2 C1 120.7(4) yes
C3 C2 H2 119.6 no
C1 C2 H2 119.6 no
C2 C3 C4 117.8(3) yes
C2 C3 H3 121.1 no
C4 C3 H3 121.1 no
C5 C4 C3 122.8(3) yes
C5 C4 N1 118.4(3) yes
C3 C4 N1 118.8(3) yes
C6 C5 C4 119.2(3) yes
C6 C5 H5A 120.4 no
C4 C5 H5A 120.4 no
C5 C6 C1 119.4(3) yes
C5 C6 H6 120.3 no
C1 C6 H6 120.3 no

loop_
_geom_bond_atom_site_label_1
_geom_bond_atom_site_label_2
_geom_bond_site_symmetry_2
_geom_bond_distance
_geom_bond_publ_flag
As O4 . 1.655(3) yes
As O3 . 1.673(3) yes
As O5 . 1.732(2) yes
As C1 . 1.930(3) yes
O1 N1 . 1.216(4) yes
O2 N1 . 1.229(4) yes
O5 H5 . 0.8200 yes
N1 C4 . 1.472(5) yes
N2 H12 . 0.86(2) no
N2 H13 . 0.94(4) no
N2 H11 . 0.92(4) no
N2 H14 . 0.86(2) no
C1 C6 . 1.392(5) yes
C1 C2 . 1.395(5) yes
C2 C3 . 1.372(5) yes
C2 H2 . 0.9300 no
C3 C4 . 1.382(5) yes
C3 H3 . 0.9300 no
C4 C5 . 1.377(5) yes
C5 C6 . 1.375(5) yes
C5 H5A . 0.9300 no
C6 H6 . 0.9300 no

loop_
_geom_hbond_atom_site_label_D
_geom_hbond_atom_site_label_H
_geom_hbond_atom_site_label_A
_geom_hbond_site_symmetry_A
_geom_hbond_distance_DH
_geom_hbond_distance_HA
_geom_hbond_distance_DA
_geom_hbond_angle_DHA
_geom_hbond_publ_flag
N2 H11 O3 1_555 0.92(4) 1.89(4) 2.813(4) 176(3) yes
N2 H12 O4 2_555 0.86(3) 1.97(3) 2.819(3) 169(su) yes
N2 H13 O4 1_565 0.94(5) 1.92(5) 2.844(4) 168(su) yes
O5 H5 O3 3_656 0.82 1.87 2.638(4) 156 yes

loop_
_geom_torsion_atom_site_label_1
_geom_torsion_atom_site_label_2
_geom_torsion_atom_site_label_3
_geom_torsion_atom_site_label_4
_geom_torsion
_geom_torsion_publ_flag
O4 As C1 C6 -135.8(3) no
O3 As C1 C6 -7.4(3) no
O5 As C1 C6 107.5(3) no
O4 As C1 C2 41.8(3) no
O3 As C1 C2 170.2(3) no
O5 As C1 C2 -75.0(3) no
C6 C1 C2 C3 1.5(5) no
As C1 C2 C3 -176.0(3) no
C1 C2 C3 C4 0.2(5) no
C2 C3 C4 C5 -2.4(6) no
C2 C3 C4 N1 177.0(3) no
O1 N1 C4 C5 173.9(3) no
O2 N1 C4 C5 -5.3(5) no
O1 N1 C4 C3 -5.5(5) no
O2 N1 C4 C3 175.3(3) no
C3 C4 C5 C6 2.8(6) no
N1 C4 C5 C6 -176.6(3) no
C4 C5 C6 C1 -1.0(5) no
C2 C1 C6 C5 -1.1(5) no
As C1 C6 C5 176.4(3) no
